data_4131500
loop_
_publ_author_name
'Hung, Chen-Hsun'
'Gandeepan, Parthasarathy'
'Cheng, Lin-Chieh'
'Chen, Liang-Yu'
'Cheng, Mu-Jeng'
'Cheng, Chien-Hong'

_publ_section_title
;
 Experimental and Theoretical Studies on Iron-Promoted Oxidative
 Annulation of Arylglyoxal with Alkyne: Unusual Addition and Migration on
 the Aryl Ring.
;
_journal_issue 47
_journal_name_full 'Journal of the American Chemical Society'
_journal_page_first 17015
_journal_page_last 17021
_journal_paper_doi 10.1021/jacs.7b05981
_journal_volume 139
_journal_year 2017
_chemical_formula_sum 'C23 H16 O2'
_chemical_formula_weight 324.36
_space_group_crystal_system monoclinic
_space_group_IT_number 14
_space_group_name_Hall '-P 2yn'
_space_group_name_H-M_alt 'P 1 21/n 1'
_atom_sites_solution_hydrogens geom
_audit_creation_method SHELXL-2014/6
_cell_angle_alpha 90
_cell_angle_beta 112.066(7)
_cell_angle_gamma 90
_cell_formula_units_Z 4
_cell_length_a 9.573(3)
_cell_length_b 17.291(5)
_cell_length_c 10.693(3)
_cell_measurement_reflns_used 3257
_cell_measurement_temperature 100(2)
_cell_measurement_theta_max 26.3627
_cell_measurement_theta_min 2.3689
_cell_volume 1640.3(8)
_computing_cell_refinement 'SAINT V8.34A (Bruker AXS Inc., 2013)'
_computing_data_collection 'APEX2 (Bruker AXS, 2010)'
_computing_data_reduction 'SAINT V8.34A (Bruker AXS Inc., 2013)'
_computing_molecular_graphics 'SHELXTL (Sheldrick, 2008)'
_computing_publication_material SHELXTL
_computing_structure_refinement 'SHELXL-2014/6 (Sheldrick, 2014)'
_diffrn_ambient_temperature 100(2)
_diffrn_detector_area_resol_mean 8.3333
_diffrn_measured_fraction_theta_full 0.994
_diffrn_measured_fraction_theta_max 0.954
_diffrn_measurement_device_type 'Bruker APEX-II CCD'
_diffrn_measurement_method '\f and \w scans'
_diffrn_radiation_type MoK\a
_diffrn_radiation_wavelength 0.71073
_diffrn_reflns_av_R_equivalents 0.0805
_diffrn_reflns_av_unetI/netI 0.0804
_diffrn_reflns_Laue_measured_fraction_full 0.994
_diffrn_reflns_Laue_measured_fraction_max 0.954
_diffrn_reflns_limit_h_max 11
_diffrn_reflns_limit_h_min -11
_diffrn_reflns_limit_k_max 21
_diffrn_reflns_limit_k_min -18
_diffrn_reflns_limit_l_max 13
_diffrn_reflns_limit_l_min -13
_diffrn_reflns_number 12238
_diffrn_reflns_point_group_measured_fraction_full 0.994
_diffrn_reflns_point_group_measured_fraction_max 0.954
_diffrn_reflns_theta_full 25.242
_diffrn_reflns_theta_max 26.966
_diffrn_reflns_theta_min 2.356
_exptl_absorpt_coefficient_mu 0.083
_exptl_absorpt_correction_T_max 0.9485
_exptl_absorpt_correction_T_min 0.5078
_exptl_absorpt_correction_type multi-scan
_exptl_absorpt_process_details 'SADABS V2014/4 (Bruker AXS Inc.)'
_exptl_crystal_colour Red
_exptl_crystal_density_diffrn 1.313
_exptl_crystal_density_meas ?
_exptl_crystal_density_method 'not measured'
_exptl_crystal_description Lump
_exptl_crystal_F_000 680
_exptl_crystal_size_max 0.15
_exptl_crystal_size_mid 0.15
_exptl_crystal_size_min 0.10
_refine_diff_density_max 0.415
_refine_diff_density_min -0.433
_refine_diff_density_rms 0.093
_refine_ls_extinction_method none
_refine_ls_goodness_of_fit_ref 1.082
_refine_ls_hydrogen_treatment constr
_refine_ls_matrix_type full
_refine_ls_number_parameters 227
_refine_ls_number_reflns 3405
_refine_ls_number_restraints 0
_refine_ls_restrained_S_all 1.082
_refine_ls_R_factor_all 0.1271
_refine_ls_R_factor_gt 0.0943
_refine_ls_shift/su_max 0.003
_refine_ls_shift/su_mean 0.001
_refine_ls_structure_factor_coef Fsqd
_refine_ls_weighting_details 'w=1/[\s^2^(Fo^2^)+(0.1971P)^2^] where P=(Fo^2^+2Fc^2^)/3'
_refine_ls_weighting_scheme calc
_refine_ls_wR_factor_gt 0.2759
_refine_ls_wR_factor_ref 0.3046
_reflns_Friedel_coverage 0.000
_reflns_number_gt 2215
_reflns_number_total 3405
_reflns_threshold_expression 'I > 2\s(I)'
_cod_data_source_file ja7b05981_si_010.cif
_cod_data_source_block mo_150825t_0m
_cod_depositor_comments
;
The following automatic conversions were performed:

data item '_exptl_crystal_density_meas' value 'not measured' was
changed to '?' -- the value is perceived as not measured.

Automatic conversion script
Id: cif_fix_values 6909 2019-04-08 15:41:33Z antanas 
;
_cod_original_cell_volume 1640.3(7)
_cod_original_sg_symbol_H-M 'P 21/n'
_cod_database_code 4131500
_shelx_space_group_comment
;
The symmetry employed for this shelxl refinement is uniquely defined
by the following loop, which should always be used as a source of
symmetry information in preference to the above space-group names.
They are only intended as comments.
;
_shelxl_version_number 2014/6

loop_
_space_group_symop_operation_xyz
'x, y, z'
'-x+1/2, y+1/2, -z+1/2'
'-x, -y, -z'
'x-1/2, -y-1/2, z-1/2'

loop_
_atom_site_label
_atom_site_type_symbol
_atom_site_fract_x
_atom_site_fract_y
_atom_site_fract_z
_atom_site_U_iso_or_equiv
_atom_site_adp_type
_atom_site_occupancy
_atom_site_site_symmetry_order
_atom_site_calc_flag
_atom_site_refinement_flags_posn
_atom_site_refinement_flags_adp
C1 C 0.6556(4) 0.3607(2) -0.4060(3) 0.0381(10) Uani 1 1 d . .
H1 H 0.6246 0.3450 -0.4976 0.046 Uiso 1 1 calc R U
C2 C 0.6600(4) 0.4379(2) -0.3734(3) 0.0336(9) Uani 1 1 d . .
H8 H 0.6380 0.4762 -0.4419 0.040 Uiso 1 1 calc R U
C3 C 0.6966(3) 0.4596(2) -0.2397(3) 0.0259(8) Uani 1 1 d . .
C4 C 0.7137(4) 0.5421(2) -0.2082(3) 0.0338(9) Uani 1 1 d . .
C5 C 0.7811(4) 0.5655(2) -0.0580(3) 0.0281(8) Uani 1 1 d . .
C6 C 0.7792(3) 0.50744(19) 0.0404(3) 0.0234(7) Uani 1 1 d . .
C7 C 0.8012(3) 0.53574(19) 0.1785(3) 0.0229(7) Uani 1 1 d . .
C8 C 0.9429(4) 0.5612(2) 0.2641(3) 0.0332(8) Uani 1 1 d . .
H10 H 1.0244 0.5620 0.2340 0.040 Uiso 1 1 calc R U
C9 C 0.9644(4) 0.5857(2) 0.3946(3) 0.0367(9) Uani 1 1 d . .
H11 H 1.0621 0.6007 0.4546 0.044 Uiso 1 1 calc R U
C10 C 0.8470(4) 0.5883(2) 0.4367(3) 0.0343(9) Uani 1 1 d . .
H2 H 0.8624 0.6057 0.5252 0.041 Uiso 1 1 calc R U
C11 C 0.6982(5) 0.2697(2) 0.2809(4) 0.0448(10) Uani 1 1 d . .
H3 H 0.6858 0.2328 0.3418 0.054 Uiso 1 1 calc R U
C12 C 0.8379(5) 0.2986(2) 0.3029(3) 0.0470(11) Uani 1 1 d . .
H17 H 0.9223 0.2817 0.3787 0.056 Uiso 1 1 calc R U
C13 C 0.8572(4) 0.3526(2) 0.2150(4) 0.0365(9) Uani 1 1 d . .
H16 H 0.9542 0.3738 0.2322 0.044 Uiso 1 1 calc R U
C14 C 0.7349(4) 0.3759(2) 0.1017(3) 0.0276(8) Uani 1 1 d . .
C15 C 0.7525(3) 0.43223(19) 0.0032(3) 0.0234(7) Uani 1 1 d . .
C16 C 0.6970(4) 0.3066(3) -0.3040(3) 0.0379(9) Uani 1 1 d . .
H4 H 0.6977 0.2536 -0.3268 0.045 Uiso 1 1 calc R U
C17 C 0.7382(4) 0.3268(2) -0.1677(3) 0.0310(8) Uani 1 1 d . .
C18 C 0.7293(3) 0.4048(2) -0.1353(3) 0.0251(8) Uani 1 1 d . .
C19 C 0.8005(5) 0.2615(2) -0.0676(4) 0.0434(10) Uani 1 1 d . .
H5 H 0.7313 0.2510 -0.0214 0.065 Uiso 1 1 calc R U
H7 H 0.8992 0.2763 -0.0012 0.065 Uiso 1 1 calc R U
H6 H 0.8110 0.2149 -0.1156 0.065 Uiso 1 1 calc R U
C21 C 0.6831(4) 0.5392(2) 0.2216(3) 0.0309(8) Uani 1 1 d . .
H13 H 0.5853 0.5234 0.1629 0.037 Uiso 1 1 calc R U
C22 C 0.7053(4) 0.5657(2) 0.3504(3) 0.0342(9) Uani 1 1 d . .
H12 H 0.6228 0.5682 0.3791 0.041 Uiso 1 1 calc R U
C23 C 0.5921(4) 0.3461(2) 0.0810(3) 0.0320(8) Uani 1 1 d . .
H15 H 0.5071 0.3621 0.0050 0.038 Uiso 1 1 calc R U
C24 C 0.5746(5) 0.2934(2) 0.1711(4) 0.0411(10) Uani 1 1 d . .
H14 H 0.4775 0.2735 0.1575 0.049 Uiso 1 1 calc R U
O1 O 0.6811(4) 0.59242(18) -0.2927(3) 0.0667(11) Uani 1 1 d . .
O2 O 0.8251(3) 0.63138(16) -0.0285(3) 0.0489(8) Uani 1 1 d . .

loop_
_atom_site_aniso_label
_atom_site_aniso_U_11
_atom_site_aniso_U_22
_atom_site_aniso_U_33
_atom_site_aniso_U_23
_atom_site_aniso_U_13
_atom_site_aniso_U_12
C1 0.0220(18) 0.070(3) 0.0235(17) -0.0141(17) 0.0098(14) -0.0031(17)
C2 0.0234(17) 0.058(3) 0.0206(16) 0.0015(15) 0.0103(13) -0.0044(16)
C3 0.0182(15) 0.040(2) 0.0220(15) -0.0003(13) 0.0107(12) -0.0008(13)
C4 0.041(2) 0.039(2) 0.0258(17) 0.0071(15) 0.0177(15) 0.0018(16)
C5 0.0284(17) 0.0276(18) 0.0303(18) -0.0015(14) 0.0132(14) -0.0035(14)
C6 0.0199(15) 0.0277(18) 0.0223(15) 0.0010(13) 0.0077(12) -0.0004(13)
C7 0.0240(16) 0.0235(17) 0.0216(15) 0.0007(12) 0.0089(12) -0.0030(12)
C8 0.0221(17) 0.046(2) 0.0306(18) -0.0074(15) 0.0090(14) -0.0030(15)
C9 0.0244(18) 0.054(2) 0.0275(17) -0.0088(16) 0.0044(14) -0.0033(16)
C10 0.039(2) 0.040(2) 0.0236(17) -0.0032(14) 0.0104(15) 0.0026(15)
C11 0.076(3) 0.036(2) 0.0268(18) 0.0047(15) 0.0243(19) -0.0051(19)
C12 0.066(3) 0.041(2) 0.0199(17) 0.0009(15) 0.0006(17) 0.004(2)
C13 0.041(2) 0.033(2) 0.0274(17) 0.0009(14) 0.0042(15) -0.0035(16)
C14 0.0370(19) 0.0240(17) 0.0213(15) -0.0022(13) 0.0103(14) -0.0013(14)
C15 0.0201(16) 0.0280(18) 0.0211(15) -0.0004(12) 0.0067(12) 0.0002(12)
C16 0.0285(19) 0.056(2) 0.0309(19) -0.0124(17) 0.0137(15) -0.0051(17)
C17 0.0293(18) 0.040(2) 0.0255(16) -0.0060(14) 0.0129(14) -0.0029(15)
C18 0.0185(15) 0.038(2) 0.0205(15) -0.0019(13) 0.0088(12) -0.0013(13)
C19 0.059(3) 0.033(2) 0.039(2) -0.0045(16) 0.0187(19) 0.0115(18)
C21 0.0222(17) 0.046(2) 0.0230(16) -0.0015(14) 0.0072(13) -0.0044(14)
C22 0.0281(18) 0.054(2) 0.0245(17) -0.0021(15) 0.0145(14) -0.0017(16)
C23 0.0322(19) 0.037(2) 0.0299(18) 0.0021(14) 0.0147(15) -0.0010(15)
C24 0.052(2) 0.040(2) 0.042(2) 0.0020(17) 0.0299(19) -0.0104(18)
O1 0.117(3) 0.049(2) 0.0295(15) 0.0114(13) 0.0223(18) 0.0042(18)
O2 0.071(2) 0.0359(17) 0.0381(15) 0.0030(12) 0.0179(14) -0.0107(14)

loop_
_atom_type_symbol
_atom_type_description
_atom_type_scat_dispersion_real
_atom_type_scat_dispersion_imag
_atom_type_scat_source
C C 0.0033 0.0016 'International Tables Vol C Tables 4.2.6.8 and 6.1.1.4'
H H 0.0000 0.0000 'International Tables Vol C Tables 4.2.6.8 and 6.1.1.4'
O O 0.0106 0.0060 'International Tables Vol C Tables 4.2.6.8 and 6.1.1.4'

loop_
_geom_angle_atom_site_label_1
_geom_angle_atom_site_label_2
_geom_angle_atom_site_label_3
_geom_angle
C2 C1 C16 119.0(3)
C2 C1 H1 120.5
C16 C1 H1 120.5
C1 C2 C3 119.6(3)
C1 C2 H8 120.2
C3 C2 H8 120.2
C2 C3 C18 122.0(3)
C2 C3 C4 117.6(3)
C18 C3 C4 120.2(3)
O1 C4 C3 123.8(3)
O1 C4 C5 118.7(3)
C3 C4 C5 117.5(3)
O2 C5 C6 123.7(3)
O2 C5 C4 119.0(3)
C6 C5 C4 117.2(3)
C15 C6 C5 120.0(3)
C15 C6 C7 123.0(3)
C5 C6 C7 116.9(3)
C21 C7 C8 119.1(3)
C21 C7 C6 121.2(3)
C8 C7 C6 119.7(3)
C7 C8 C9 119.6(3)
C7 C8 H10 120.2
C9 C8 H10 120.2
C10 C9 C8 120.7(3)
C10 C9 H11 119.7
C8 C9 H11 119.7
C9 C10 C22 119.8(3)
C9 C10 H2 120.1
C22 C10 H2 120.1
C12 C11 C24 120.7(3)
C12 C11 H3 119.7
C24 C11 H3 119.7
C11 C12 C13 120.1(4)
C11 C12 H17 119.9
C13 C12 H17 119.9
C12 C13 C14 120.2(4)
C12 C13 H16 119.9
C14 C13 H16 119.9
C13 C14 C23 118.9(3)
C13 C14 C15 121.6(3)
C23 C14 C15 119.5(3)
C6 C15 C18 122.6(3)
C6 C15 C14 118.6(3)
C18 C15 C14 118.7(3)
C1 C16 C17 122.7(4)
C1 C16 H4 118.7
C17 C16 H4 118.7
C16 C17 C18 118.4(3)
C16 C17 C19 115.6(3)
C18 C17 C19 125.9(3)
C17 C18 C3 117.9(3)
C17 C18 C15 123.5(3)
C3 C18 C15 118.7(3)
C17 C19 H5 109.5
C17 C19 H7 109.5
H5 C19 H7 109.5
C17 C19 H6 109.5
H5 C19 H6 109.5
H7 C19 H6 109.5
C7 C21 C22 120.5(3)
C7 C21 H13 119.7
C22 C21 H13 119.7
C10 C22 C21 120.2(3)
C10 C22 H12 119.9
C21 C22 H12 119.9
C24 C23 C14 120.0(3)
C24 C23 H15 120.0
C14 C23 H15 120.0
C11 C24 C23 120.0(4)
C11 C24 H14 120.0
C23 C24 H14 120.0

loop_
_geom_bond_atom_site_label_1
_geom_bond_atom_site_label_2
_geom_bond_distance
C1 C2 1.376(5)
C1 C16 1.377(5)
C1 H1 0.9500
C2 C3 1.390(4)
C2 H8 0.9500
C3 C18 1.407(5)
C3 C4 1.461(5)
C4 O1 1.208(4)
C4 C5 1.543(5)
C5 O2 1.215(4)
C5 C6 1.459(4)
C6 C15 1.356(5)
C6 C7 1.494(4)
C7 C21 1.374(4)
C7 C8 1.392(4)
C8 C9 1.397(5)
C8 H10 0.9500
C9 C10 1.359(5)
C9 H11 0.9500
C10 C22 1.380(5)
C10 H2 0.9500
C11 C12 1.363(6)
C11 C24 1.379(6)
C11 H3 0.9500
C12 C13 1.386(5)
C12 H17 0.9500
C13 C14 1.390(5)
C13 H16 0.9500
C14 C23 1.399(5)
C14 C15 1.490(4)
C15 C18 1.489(4)
C16 C17 1.403(4)
C16 H4 0.9500
C17 C18 1.404(5)
C17 C19 1.515(5)
C19 H5 0.9800
C19 H7 0.9800
C19 H6 0.9800
C21 C22 1.389(4)
C21 H13 0.9500
C22 H12 0.9500
C23 C24 1.381(5)
C23 H15 0.9500
C24 H14 0.9500
